data_7106515
loop_
_publ_author_name
'Jose M. Lopez-de-Luzuriaga'
'Miguel Monge'
'M. Elena Olmos'
'David Pascual'
'Tania Lasanta'

_publ_section_title
;
 Amalgamating at the molecular level. A study of the strong closed-shell
 Au(I)Hg(II) interaction
;
_journal_name_full Chem.Commun.
_journal_page_first 6795
_journal_paper_doi 10.1039/c1cc11036e
_journal_volume 47
_journal_year 2011
_chemical_compound_source 'synthesis as described'
_chemical_formula_moiety 'C30 H18 Au2 F20 Hg P2'
_chemical_formula_sum 'C30 H18 Au2 F20 Hg P2'
_chemical_formula_weight 1414.91
_chemical_name_common 'DP131 CH2Cl2'
_chemical_name_systematic
;
?
;
_space_group_IT_number 15
_symmetry_cell_setting monoclinic
_symmetry_Int_Tables_number 15
_symmetry_space_group_name_Hall '-C 2yc'
_symmetry_space_group_name_H-M 'C 1 2/c 1'
_atom_sites_solution_hydrogens geom
_atom_sites_solution_primary direct
_atom_sites_solution_secondary difmap
_audit_conform_dict_location ftp://ftp.iucr.org/pub/cif_core.dic
_audit_conform_dict_name cif_core.dic
_audit_conform_dict_version 2.3
_audit_creation_date 2011-01-12T16:21:06-00:00
_audit_creation_method 'WinGX routine CIF_UPDATE'
_cell_angle_alpha 90
_cell_angle_beta 109.352(3)
_cell_angle_gamma 90
_cell_formula_units_Z 4
_cell_length_a 19.3049(9)
_cell_length_b 10.4688(5)
_cell_length_c 18.1473(5)
_cell_measurement_reflns_used 4103
_cell_measurement_temperature 120(2)
_cell_measurement_theta_max 27.46
_cell_measurement_theta_min 2.38
_cell_measurement_wavelength 0.71073
_cell_volume 3460.3(3)
_computing_cell_refinement 'HKL Scalepack (Otwinowski & Minor 1997)'
_computing_data_collection 'Collect (Bruker AXS BV, 1997-2004)'
_computing_data_reduction 'HKL Denzo and Scalepack (Otwinowski & Minor 1997)'
_computing_molecular_graphics 'Ortep-3 for Windows (Farrugia, 1997)'
_computing_publication_material 'WinGX publication routines (Farrugia, 1999)'
_computing_structure_refinement 'SHELXL-97 (Sheldrick, 1997)'
_computing_structure_solution 'SHELXS-86 (Sheldrick, 1986)'
_diffrn_ambient_temperature 120(2)
_diffrn_detector 'CCD plate'
_diffrn_detector_area_resol_mean 9
_diffrn_measured_fraction_theta_full 0.992
_diffrn_measured_fraction_theta_max 0.992
_diffrn_measurement_device '95mm CCD camera on \k-goniostat'
_diffrn_measurement_device_type KappaCCD
_diffrn_measurement_method 'CCD rotation images, thick slices'
_diffrn_orient_matrix_type 'by Bruker AXS Collect from scalepack cell'
_diffrn_orient_matrix_UB_11 0.287462E-1
_diffrn_orient_matrix_UB_12 -0.283667E-1
_diffrn_orient_matrix_UB_13 -0.338701E-1
_diffrn_orient_matrix_UB_21 -0.467298E-1
_diffrn_orient_matrix_UB_22 -0.134822E-1
_diffrn_orient_matrix_UB_23 -0.44333E-1
_diffrn_orient_matrix_UB_31 0.20553E-2
_diffrn_orient_matrix_UB_32 0.902109E-1
_diffrn_orient_matrix_UB_33 -0.172761E-1
_diffrn_radiation_monochromator graphite
_diffrn_radiation_probe x-ray
_diffrn_radiation_type MoK\a
_diffrn_radiation_wavelength 0.71073
_diffrn_reflns_av_R_equivalents 0.086
_diffrn_reflns_av_unetI/netI 0.0505
_diffrn_reflns_limit_h_max 24
_diffrn_reflns_limit_h_min -24
_diffrn_reflns_limit_k_max 13
_diffrn_reflns_limit_k_min -13
_diffrn_reflns_limit_l_max 22
_diffrn_reflns_limit_l_min -23
_diffrn_reflns_number 27611
_diffrn_reflns_theta_full 27.46
_diffrn_reflns_theta_max 27.46
_diffrn_reflns_theta_min 2.38
_diffrn_source 'Enraf Nonius FR590'
_exptl_absorpt_coefficient_mu 13.109
_exptl_absorpt_correction_T_max 0.154
_exptl_absorpt_correction_T_min 0.0282
_exptl_absorpt_correction_type multi-scan
_exptl_absorpt_process_details Scalepack
_exptl_crystal_colour colorless
_exptl_crystal_density_diffrn 2.716
_exptl_crystal_density_method 'not measured'
_exptl_crystal_description block
_exptl_crystal_F_000 2584
_exptl_crystal_size_max 0.35
_exptl_crystal_size_mid 0.2
_exptl_crystal_size_min 0.15
_refine_diff_density_max 1.255
_refine_diff_density_min -2.382
_refine_diff_density_rms 0.281
_refine_ls_extinction_method none
_refine_ls_goodness_of_fit_ref 1.062
_refine_ls_hydrogen_treatment riding
_refine_ls_matrix_type full
_refine_ls_number_parameters 253
_refine_ls_number_reflns 3921
_refine_ls_number_restraints 0
_refine_ls_restrained_S_all 1.062
_refine_ls_R_factor_all 0.056
_refine_ls_R_factor_gt 0.0342
_refine_ls_shift/su_max 0
_refine_ls_shift/su_mean 0
_refine_ls_structure_factor_coef Fsqd
_refine_ls_weighting_details 'calc w=1/[\s^2^(Fo^2^)+(0.0370P)^2^+0.0000P] where P=(Fo^2^+2Fc^2^)/3'
_refine_ls_weighting_scheme calc
_refine_ls_wR_factor_gt 0.0667
_refine_ls_wR_factor_ref 0.0738
_reflns_number_gt 3106
_reflns_number_total 3921
_reflns_threshold_expression >2sigma(I)
_cod_data_source_file c1cc11036e.txt
_cod_data_source_block t40
_cod_original_cell_volume 3460.3(2)
_cod_original_sg_symbol_H-M C2/c
_cod_database_code 7106515

loop_
_symmetry_equiv_pos_as_xyz
'x, y, z'
'-x, y, -z+1/2'
'x+1/2, y+1/2, z'
'-x+1/2, y+1/2, -z+1/2'
'-x, -y, -z'
'x, -y, z-1/2'
'-x+1/2, -y+1/2, -z'
'x+1/2, -y+1/2, z-1/2'

loop_
_atom_site_label
_atom_site_type_symbol
_atom_site_fract_x
_atom_site_fract_y
_atom_site_fract_z
_atom_site_U_iso_or_equiv
_atom_site_adp_type
_atom_site_occupancy
_atom_site_symmetry_multiplicity
_atom_site_calc_flag
_atom_site_refinement_flags
_atom_site_disorder_assembly
_atom_site_disorder_group
Au Au 0.469379(15) 0.46658(2) 0.160981(13) 0.01572(9) Uani 1 1 d . . .
Hg Hg 0.5 0.5 0 0.01911(10) Uani 1 2 d S . .
P P 0.38697(10) 0.30242(15) 0.14159(9) 0.0171(4) Uani 1 1 d . . .
C7 C 0.3933(4) 0.2094(6) 0.2280(3) 0.0254(16) Uani 1 1 d . . .
H7A H 0.3533 0.1498 0.2159 0.038 Uiso 1 1 calc R . .
H7B H 0.391 0.2655 0.2689 0.038 Uiso 1 1 calc R . .
H7C H 0.439 0.1636 0.2447 0.038 Uiso 1 1 calc R . .
C8 C 0.3919(4) 0.1839(6) 0.0708(4) 0.0239(15) Uani 1 1 d . . .
H8A H 0.3564 0.118 0.0674 0.036 Uiso 1 1 calc R . .
H8B H 0.4402 0.1471 0.0868 0.036 Uiso 1 1 calc R . .
H8C H 0.3818 0.2236 0.0206 0.036 Uiso 1 1 calc R . .
C9 C 0.2922(4) 0.3543(6) 0.1054(3) 0.0218(15) Uani 1 1 d . . .
H9A H 0.2827 0.396 0.0559 0.033 Uiso 1 1 calc R . .
H9B H 0.2833 0.4129 0.1419 0.033 Uiso 1 1 calc R . .
H9C H 0.2605 0.2816 0.0992 0.033 Uiso 1 1 calc R . .
C1 C 0.5392(4) 0.6230(6) 0.1757(3) 0.0178(14) Uani 1 1 d . . .
C2 C 0.5120(4) 0.7468(6) 0.1640(3) 0.0182(14) Uani 1 1 d . . .
C3 C 0.5552(4) 0.8535(6) 0.1760(4) 0.0200(14) Uani 1 1 d . . .
C4 C 0.6299(4) 0.8407(6) 0.2020(3) 0.0212(15) Uani 1 1 d . . .
C5 C 0.6603(4) 0.7185(6) 0.2162(3) 0.0175(14) Uani 1 1 d . . .
C6 C 0.6143(4) 0.6146(6) 0.2017(3) 0.0163(14) Uani 1 1 d . . .
F1 F 0.4379(2) 0.7664(3) 0.13836(19) 0.0234(9) Uani 1 1 d . . .
F2 F 0.5260(2) 0.9712(3) 0.1625(2) 0.0328(10) Uani 1 1 d . . .
F3 F 0.6744(2) 0.9429(3) 0.2153(2) 0.0305(10) Uani 1 1 d . . .
F4 F 0.7342(2) 0.7051(3) 0.24305(19) 0.0257(9) Uani 1 1 d . . .
F5 F 0.6480(2) 0.4980(3) 0.2175(2) 0.0238(9) Uani 1 1 d . . .
C11 C 0.4049(4) 0.6111(6) -0.0363(3) 0.0218(16) Uani 1 1 d . . .
C12 C 0.3368(4) 0.5587(6) -0.0606(4) 0.0212(15) Uani 1 1 d . . .
C13 C 0.2725(4) 0.6300(6) -0.0825(3) 0.0198(14) Uani 1 1 d . . .
C14 C 0.2781(4) 0.7618(6) -0.0807(3) 0.0209(15) Uani 1 1 d . . .
C15 C 0.3461(4) 0.8190(6) -0.0567(3) 0.0183(15) Uani 1 1 d . . .
C16 C 0.4084(4) 0.7432(6) -0.0345(3) 0.0193(15) Uani 1 1 d . . .
F6 F 0.3284(2) 0.4298(3) -0.0638(2) 0.0262(9) Uani 1 1 d . . .
F7 F 0.2063(2) 0.5752(4) -0.1065(2) 0.0321(10) Uani 1 1 d . . .
F8 F 0.2171(2) 0.8334(4) -0.1017(2) 0.0283(9) Uani 1 1 d . . .
F9 F 0.3512(2) 0.9468(3) -0.0532(2) 0.0294(10) Uani 1 1 d . . .
F10 F 0.4737(2) 0.8030(3) -0.0106(2) 0.0268(9) Uani 1 1 d . . .

loop_
_atom_site_aniso_label
_atom_site_aniso_U_11
_atom_site_aniso_U_22
_atom_site_aniso_U_33
_atom_site_aniso_U_23
_atom_site_aniso_U_13
_atom_site_aniso_U_12
Au 0.01383(15) 0.01839(13) 0.01488(14) 0.00011(9) 0.00469(10) -0.00270(10)
Hg 0.0187(2) 0.02285(19) 0.01607(19) 0.00191(13) 0.00616(16) 0.00743(15)
P 0.0129(10) 0.0166(8) 0.0202(9) 0.0011(6) 0.0036(7) -0.0029(7)
C7 0.013(4) 0.027(4) 0.032(4) 0.011(3) 0.003(3) -0.003(3)
C8 0.014(4) 0.024(3) 0.035(4) -0.004(3) 0.010(3) -0.001(3)
C9 0.018(4) 0.026(4) 0.023(4) 0.001(3) 0.009(3) -0.001(3)
C1 0.014(4) 0.026(3) 0.013(3) -0.002(2) 0.005(3) -0.004(3)
C2 0.016(4) 0.022(3) 0.016(3) 0.000(2) 0.004(3) 0.000(3)
C3 0.021(4) 0.017(3) 0.024(3) -0.002(3) 0.011(3) 0.000(3)
C4 0.025(4) 0.020(3) 0.022(3) -0.009(3) 0.011(3) -0.010(3)
C5 0.012(4) 0.024(3) 0.017(3) -0.001(2) 0.006(3) -0.003(3)
C6 0.020(4) 0.021(3) 0.010(3) -0.003(2) 0.007(3) 0.002(3)
F1 0.015(2) 0.030(2) 0.022(2) -0.0019(16) 0.0020(17) 0.0045(17)
F2 0.031(3) 0.019(2) 0.045(3) -0.0032(16) 0.007(2) 0.0010(17)
F3 0.029(3) 0.025(2) 0.041(2) -0.0096(17) 0.016(2) -0.0165(19)
F4 0.010(2) 0.036(2) 0.030(2) -0.0016(17) 0.0060(18) -0.0044(18)
F5 0.020(2) 0.0197(18) 0.031(2) 0.0051(15) 0.0079(19) 0.0044(16)
C11 0.028(5) 0.024(3) 0.014(3) 0.000(2) 0.007(3) 0.010(3)
C12 0.023(4) 0.022(3) 0.020(4) -0.002(3) 0.009(3) 0.005(3)
C13 0.012(4) 0.024(3) 0.020(3) 0.000(3) 0.001(3) -0.001(3)
C14 0.017(4) 0.023(3) 0.021(4) 0.004(3) 0.005(3) 0.010(3)
C15 0.025(4) 0.016(3) 0.015(3) 0.002(2) 0.008(3) 0.004(3)
C16 0.019(4) 0.023(3) 0.018(3) -0.001(3) 0.009(3) 0.003(3)
F6 0.036(3) 0.0161(18) 0.030(2) 0.0040(16) 0.015(2) 0.0016(18)
F7 0.022(3) 0.031(2) 0.042(2) -0.0005(19) 0.010(2) -0.0014(19)
F8 0.016(2) 0.031(2) 0.036(2) 0.0029(17) 0.0059(19) 0.0131(18)
F9 0.032(3) 0.0178(19) 0.037(2) -0.0017(16) 0.009(2) 0.0041(18)
F10 0.020(2) 0.030(2) 0.030(2) 0.0001(16) 0.0075(18) -0.0015(18)

loop_
_atom_type_symbol
_atom_type_description
_atom_type_scat_dispersion_real
_atom_type_scat_dispersion_imag
_atom_type_scat_source
C C 0.0033 0.0016 'International Tables Vol C Tables 4.2.6.8 and 6.1.1.4'
H H 0 0 'International Tables Vol C Tables 4.2.6.8 and 6.1.1.4'
Au Au -2.0133 8.8022 'International Tables Vol C Tables 4.2.6.8 and 6.1.1.4'
F F 0.0171 0.0103 'International Tables Vol C Tables 4.2.6.8 and 6.1.1.4'
Hg Hg -2.3894 9.2266 'International Tables Vol C Tables 4.2.6.8 and 6.1.1.4'
P P 0.1023 0.0942 'International Tables Vol C Tables 4.2.6.8 and 6.1.1.4'

loop_
_geom_angle_atom_site_label_1
_geom_angle_atom_site_label_2
_geom_angle_atom_site_label_3
_geom_angle
_geom_angle_site_symmetry_1
_geom_angle_site_symmetry_3
_geom_angle_publ_flag
C1 Au P 176.67(19) . . ?
C1 Au Au 81.76(15) . 2_655 ?
P Au Au 99.70(4) . 2_655 ?
C1 Au Hg 73.87(15) . . ?
P Au Hg 105.80(4) . . ?
Au Au Hg 147.847(14) 2_655 . ?
C11 Hg C11 180.0(3) 5_665 . ?
C11 Hg Au 86.54(16) 5_665 5_665 ?
C11 Hg Au 93.46(16) . 5_665 ?
C11 Hg Au 93.46(16) 5_665 . ?
C11 Hg Au 86.54(16) . . ?
Au Hg Au 180.000(12) 5_665 . ?
C9 P C8 103.5(3) . . ?
C9 P C7 104.2(3) . . ?
C8 P C7 103.9(3) . . ?
C9 P Au 113.4(2) . . ?
C8 P Au 115.2(2) . . ?
C7 P Au 115.2(2) . . ?
C6 C1 C2 114.5(6) . . ?
C6 C1 Au 124.1(5) . . ?
C2 C1 Au 121.3(5) . . ?
F1 C2 C3 116.5(6) . . ?
F1 C2 C1 119.5(6) . . ?
C3 C2 C1 124.0(6) . . ?
F2 C3 C4 119.0(6) . . ?
F2 C3 C2 121.5(6) . . ?
C4 C3 C2 119.5(6) . . ?
F3 C4 C3 121.5(6) . . ?
F3 C4 C5 119.5(6) . . ?
C3 C4 C5 119.0(6) . . ?
F4 C5 C6 121.6(6) . . ?
F4 C5 C4 119.4(6) . . ?
C6 C5 C4 119.0(6) . . ?
F5 C6 C1 120.3(6) . . ?
F5 C6 C5 115.7(6) . . ?
C1 C6 C5 124.0(6) . . ?
C12 C11 C16 116.4(6) . . ?
C12 C11 Hg 122.3(5) . . ?
C16 C11 Hg 121.2(5) . . ?
C11 C12 F6 120.2(6) . . ?
C11 C12 C13 123.7(6) . . ?
F6 C12 C13 116.1(6) . . ?
F7 C13 C14 119.6(6) . . ?
F7 C13 C12 122.0(6) . . ?
C14 C13 C12 118.3(6) . . ?
F8 C14 C15 120.2(6) . . ?
F8 C14 C13 119.8(6) . . ?
C15 C14 C13 120.0(6) . . ?
F9 C15 C14 119.8(6) . . ?
F9 C15 C16 121.0(6) . . ?
C14 C15 C16 119.2(6) . . ?
F10 C16 C11 120.4(6) . . ?
F10 C16 C15 117.2(5) . . ?
C11 C16 C15 122.3(7) . . ?

loop_
_geom_bond_atom_site_label_1
_geom_bond_atom_site_label_2
_geom_bond_distance
_geom_bond_site_symmetry_2
_geom_bond_publ_flag
Au C1 2.081(6) . ?
Au P 2.2884(16) . ?
Au Au 3.0504(5) 2_655 ?
Au Hg 3.1860(2) . ?
Hg C11 2.087(7) 5_665 ?
Hg C11 2.087(7) . ?
Hg Au 3.1860(2) 5_665 ?
P C9 1.810(7) . ?
P C8 1.812(6) . ?
P C7 1.815(6) . ?
C1 C6 1.371(9) . ?
C1 C2 1.388(9) . ?
C2 F1 1.367(7) . ?
C2 C3 1.368(9) . ?
C3 F2 1.343(7) . ?
C3 C4 1.367(9) . ?
C4 F3 1.343(7) . ?
C4 C5 1.396(9) . ?
C5 F4 1.353(7) . ?
C5 C6 1.373(8) . ?
C6 F5 1.368(7) . ?
C11 C12 1.357(10) . ?
C11 C16 1.385(8) . ?
C12 F6 1.358(7) . ?
C12 C13 1.387(9) . ?
C13 F7 1.337(7) . ?
C13 C14 1.383(8) . ?
C14 F8 1.340(7) . ?
C14 C15 1.375(9) . ?
C15 F9 1.342(7) . ?
C15 C16 1.385(9) . ?
C16 F10 1.344(7) . ?
